data_2016421
loop_
_publ_author_name
'Meng, Xiang-Gao'
'Xiao, Yi-Long'
'Wang, Zi-Liang'
'Liu, Chang-Lin'

_publ_section_title
;
 Three-dimensional networks in 5-methylimidazolium
 3-carboxy-4-hydroxybenzenesulfonate and bis(5-methylimidazolium)
 3-carboxylato-4-hydroxybenzenesulfonate
;
_journal_coeditor_code AV3124
_journal_issue 2
_journal_name_full 'Acta Crystallographica Section C'
_journal_page_first o53
_journal_page_last o57
_journal_paper_doi 10.1107/S0108270107067273
_journal_volume 64
_journal_year 2008
_chemical_formula_iupac 'C4 H7 N2 + , C7 H5 O6 S -'
_chemical_formula_moiety 'C4 H7 N2 + , C7 H5 O6 S -'
_chemical_formula_sum 'C11 H12 N2 O6 S'
_chemical_formula_weight 300.29
_chemical_name_systematic
;
5-methylimidazolium 3-carboxy-4-hydroxybenzenesulfonate
;
_space_group_IT_number 14
_symmetry_cell_setting monoclinic
_symmetry_space_group_name_Hall '-P 2ybc'
_symmetry_space_group_name_H-M 'P 1 21/c 1'
_atom_sites_solution_hydrogens geom
_atom_sites_solution_primary direct
_atom_sites_solution_secondary difmap
_audit_creation_method SHELXL97
_cell_angle_alpha 90.00
_cell_angle_beta 115.4710(10)
_cell_angle_gamma 90.00
_cell_formula_units_Z 8
_cell_length_a 13.2702(6)
_cell_length_b 14.9930(7)
_cell_length_c 14.0947(7)
_cell_measurement_reflns_used 1841
_cell_measurement_temperature 294(2)
_cell_measurement_theta_max 21.73
_cell_measurement_theta_min 2.18
_cell_volume 2531.7(2)
_computing_cell_refinement 'SMART (Bruker, 2001)'
_computing_data_collection 'SMART (Bruker, 2001)'
_computing_data_reduction 'SAINT-Plus (Bruker, 2001)'
_computing_molecular_graphics 'PLATON (Spek, 2003)'
_computing_publication_material 'PLATON (Spek, 2003)'
_computing_structure_refinement 'SHELXL97 (Sheldrick, 1997)'
_computing_structure_solution 'SHELXS97 (Sheldrick, 1997)'
_diffrn_ambient_temperature 294(2)
_diffrn_measured_fraction_theta_full 0.999
_diffrn_measured_fraction_theta_max 0.999
_diffrn_measurement_device_type 'Bruker SMART APEX CCD area-detector'
_diffrn_measurement_method '0.3\% wide \w exposures'
_diffrn_radiation_monochromator graphite
_diffrn_radiation_source 'fine focus sealed Siemens Mo tube'
_diffrn_radiation_type 'Mo K\a'
_diffrn_radiation_wavelength 0.71073
_diffrn_reflns_av_R_equivalents 0.0780
_diffrn_reflns_av_sigmaI/netI 0.0636
_diffrn_reflns_limit_h_max 14
_diffrn_reflns_limit_h_min -16
_diffrn_reflns_limit_k_max 18
_diffrn_reflns_limit_k_min -16
_diffrn_reflns_limit_l_max 17
_diffrn_reflns_limit_l_min -17
_diffrn_reflns_number 25930
_diffrn_reflns_theta_full 26.00
_diffrn_reflns_theta_max 26.00
_diffrn_reflns_theta_min 1.70
_exptl_absorpt_coefficient_mu 0.284
_exptl_absorpt_correction_T_max 0.9831
_exptl_absorpt_correction_T_min 0.9511
_exptl_absorpt_correction_type multi-scan
_exptl_absorpt_process_details '(SADABS; Sheldrick, 2003)'
_exptl_crystal_colour colourless
_exptl_crystal_density_diffrn 1.576
_exptl_crystal_density_meas ?
_exptl_crystal_density_method 'not measured'
_exptl_crystal_description block
_exptl_crystal_F_000 1248
_exptl_crystal_size_max 0.10
_exptl_crystal_size_mid 0.10
_exptl_crystal_size_min 0.06
_refine_diff_density_max 0.523
_refine_diff_density_min -0.270
_refine_ls_extinction_method none
_refine_ls_goodness_of_fit_ref 1.006
_refine_ls_hydrogen_treatment mixed
_refine_ls_matrix_type full
_refine_ls_number_parameters 387
_refine_ls_number_reflns 4971
_refine_ls_number_restraints 0
_refine_ls_restrained_S_all 1.006
_refine_ls_R_factor_all 0.1172
_refine_ls_R_factor_gt 0.0610
_refine_ls_shift/su_max 0.000
_refine_ls_shift/su_mean 0.000
_refine_ls_structure_factor_coef Fsqd
_refine_ls_weighting_details 'calc w = 1/[\s^2^(Fo^2^)+(0.0735P)^2^] where P=(Fo^2^+2Fc^2^)/3'
_refine_ls_weighting_scheme calc
_refine_ls_wR_factor_gt 0.1357
_refine_ls_wR_factor_ref 0.1575
_reflns_number_gt 2829
_reflns_number_total 4971
_reflns_threshold_expression I>2\s(I)
_cod_data_source_file av3124.cif
_cod_data_source_block I
_cod_depositor_comments
;
The following automatic conversions were performed:

'_exptl_crystal_density_meas' value 'no' was changed to '?' - the
value is perceived as not measured.

Automatic conversion script
Id: cif_fix_values 3008 2015-01-20 13:52:24Z robertas 
;
_cod_original_sg_symbol_H-M 'P 21/c'
_cod_database_code 2016421
_cod_database_fobs_code 2016421

loop_
_symmetry_equiv_pos_as_xyz
'x, y, z'
'-x, y+1/2, -z+1/2'
'-x, -y, -z'
'x, -y-1/2, z-1/2'

loop_
_atom_site_type_symbol
_atom_site_label
_atom_site_fract_x
_atom_site_fract_y
_atom_site_fract_z
_atom_site_U_iso_or_equiv
_atom_site_adp_type
_atom_site_calc_flag
_atom_site_refinement_flags
_atom_site_occupancy
C C1 0.0990(3) 0.62650(19) 0.6272(2) 0.0252(8) Uani d . 1
C C2 0.1984(3) 0.6148(2) 0.6164(2) 0.0280(8) Uani d . 1
C C3 0.2412(3) 0.5301(2) 0.6206(3) 0.0356(9) Uani d . 1
H H3 0.3068 0.5225 0.6127 0.043 Uiso calc R 1
C C4 0.1879(3) 0.4567(2) 0.6364(2) 0.0338(8) Uani d . 1
H H4 0.2177 0.4000 0.6398 0.041 Uiso calc R 1
C C5 0.0896(3) 0.4675(2) 0.6470(2) 0.0273(8) Uani d . 1
C C6 0.0453(3) 0.5518(2) 0.6413(2) 0.0262(8) Uani d . 1
H H6 -0.0216 0.5585 0.6469 0.031 Uiso calc R 1
C C7 0.0560(3) 0.7165(2) 0.6295(2) 0.0304(8) Uani d . 1
C C8 0.4034(3) 0.88000(19) 0.3769(2) 0.0271(8) Uani d . 1
C C9 0.3072(3) 0.8687(2) 0.3943(3) 0.0305(8) Uani d . 1
C C10 0.2652(3) 0.7833(2) 0.3916(3) 0.0343(8) Uani d . 1
H H10 0.2020 0.7757 0.4036 0.041 Uiso calc R 1
C C11 0.3149(3) 0.7103(2) 0.3718(2) 0.0318(8) Uani d . 1
H H11 0.2854 0.6538 0.3699 0.038 Uiso calc R 1
C C12 0.4102(3) 0.7211(2) 0.3544(2) 0.0249(8) Uani d . 1
C C13 0.4531(3) 0.80505(19) 0.3581(2) 0.0275(8) Uani d . 1
H H13 0.5173 0.8118 0.3476 0.033 Uiso calc R 1
C C14 0.4461(3) 0.9698(2) 0.3722(2) 0.0281(8) Uani d . 1
C C15 0.0194(3) 0.0472(2) 0.6355(3) 0.0383(9) Uani d . 1
H H15 -0.0448 0.0463 0.6465 0.046 Uiso calc R 1
C C16 0.1677(3) 0.0050(2) 0.6170(3) 0.0435(10) Uani d . 1
H H16 0.2228 -0.0314 0.6135 0.052 Uiso calc R 1
C C17 0.1612(3) 0.0945(2) 0.6057(3) 0.0362(9) Uani d . 1
C C18 0.2318(3) 0.1614(3) 0.5845(3) 0.0563(12) Uani d . 1
H H18A 0.2759 0.1934 0.6480 0.085 Uiso calc R 1
H H18B 0.1849 0.2025 0.5318 0.085 Uiso calc R 1
H H18C 0.2802 0.1315 0.5601 0.085 Uiso calc R 1
C C19 0.4887(3) 0.2989(2) 0.3695(3) 0.0396(9) Uani d . 1
H H19 0.5575 0.2977 0.3669 0.048 Uiso calc R 1
C C20 0.3327(3) 0.2568(2) 0.3710(3) 0.0432(10) Uani d . 1
H H20 0.2753 0.2201 0.3689 0.052 Uiso calc R 1
C C21 0.3376(3) 0.3465(2) 0.3824(3) 0.0315(8) Uani d . 1
C C22 0.2630(3) 0.4128(3) 0.3970(3) 0.0532(11) Uani d . 1
H H22A 0.2317 0.4507 0.3363 0.080 Uiso calc R 1
H H22B 0.3048 0.4482 0.4581 0.080 Uiso calc R 1
H H22C 0.2040 0.3825 0.4060 0.080 Uiso calc R 1
N N1 0.0672(3) 0.11847(19) 0.6181(2) 0.0351(8) Uani d . 1
H H1A 0.039(3) 0.175(2) 0.610(2) 0.042 Uiso d . 1
N N2 0.0794(3) -0.0223(2) 0.6342(3) 0.0460(9) Uani d . 1
H H2A 0.073(3) -0.081(3) 0.643(3) 0.055 Uiso d . 1
N N3 0.4369(3) 0.37010(18) 0.3803(2) 0.0342(8) Uani d . 1
H H3A 0.456(3) 0.428(2) 0.391(2) 0.041 Uiso d . 1
N N4 0.4261(3) 0.2301(2) 0.3632(2) 0.0409(8) Uani d . 1
H H4A 0.439(3) 0.175(2) 0.348(3) 0.049 Uiso d . 1
O O1 -0.0324(2) 0.71702(16) 0.6488(2) 0.0463(7) Uani d . 1
H H1B -0.051(3) 0.769(3) 0.657(3) 0.069 Uiso d . 1
O O2 0.1002(2) 0.78518(14) 0.61869(18) 0.0400(6) Uani d . 1
O O3 0.2573(2) 0.68489(16) 0.6047(2) 0.0414(7) Uani d . 1
H H3B 0.216(3) 0.731(3) 0.598(3) 0.062 Uiso d . 1
O O4 0.0836(2) 0.36745(14) 0.79296(18) 0.0418(7) Uani d . 1
O O5 -0.0911(2) 0.39980(16) 0.6455(2) 0.0505(7) Uani d . 1
O O6 0.0407(2) 0.29930(14) 0.6244(2) 0.0548(8) Uani d . 1
O O7 0.5330(2) 0.96992(15) 0.3504(2) 0.0435(7) Uani d . 1
H H7A 0.550(3) 1.022(3) 0.335(3) 0.065 Uiso d . 1
O O8 0.4036(2) 1.03890(14) 0.38562(18) 0.0404(6) Uani d . 1
O O9 0.2519(2) 0.93837(16) 0.4110(2) 0.0453(7) Uani d . 1
H H9A 0.278(4) 0.986(3) 0.403(3) 0.068 Uiso d . 1
O O10 0.4601(2) 0.55308(15) 0.3779(2) 0.0535(7) Uani d . 1
O O11 0.4120(2) 0.61976(14) 0.20685(18) 0.0432(7) Uani d . 1
O O12 0.5884(2) 0.65386(16) 0.3514(2) 0.0470(7) Uani d . 1
S S1 0.02396(8) 0.37634(5) 0.67755(7) 0.0319(3) Uani d . 1
S S2 0.47409(8) 0.62962(5) 0.32206(7) 0.0318(3) Uani d . 1

loop_
_atom_site_aniso_label
_atom_site_aniso_U_11
_atom_site_aniso_U_22
_atom_site_aniso_U_33
_atom_site_aniso_U_12
_atom_site_aniso_U_13
_atom_site_aniso_U_23
C1 0.028(2) 0.0213(17) 0.0269(17) 0.0031(15) 0.0122(15) 0.0009(13)
C2 0.032(2) 0.0227(17) 0.0324(18) -0.0047(16) 0.0171(16) 0.0000(14)
C3 0.034(2) 0.034(2) 0.044(2) 0.0033(17) 0.0232(18) -0.0006(16)
C4 0.035(2) 0.0274(18) 0.042(2) 0.0065(17) 0.0190(18) -0.0012(15)
C5 0.031(2) 0.0195(17) 0.0327(19) 0.0023(15) 0.0152(17) -0.0014(14)
C6 0.028(2) 0.0212(17) 0.0306(18) -0.0008(15) 0.0143(16) 0.0000(14)
C7 0.036(2) 0.0208(17) 0.0336(19) -0.0017(16) 0.0141(17) 0.0001(14)
C8 0.035(2) 0.0209(17) 0.0269(18) 0.0003(16) 0.0146(16) -0.0009(13)
C9 0.038(2) 0.0233(18) 0.0320(19) -0.0002(16) 0.0166(17) -0.0010(14)
C10 0.033(2) 0.0330(19) 0.045(2) 0.0007(17) 0.0240(18) 0.0031(16)
C11 0.035(2) 0.0202(17) 0.040(2) -0.0047(16) 0.0150(17) 0.0000(14)
C12 0.027(2) 0.0201(17) 0.0265(18) 0.0006(15) 0.0105(15) 0.0000(13)
C13 0.032(2) 0.0206(17) 0.0341(19) -0.0038(15) 0.0181(16) -0.0037(14)
C14 0.036(2) 0.0206(17) 0.0281(18) 0.0025(16) 0.0137(17) 0.0029(13)
C15 0.045(3) 0.034(2) 0.039(2) -0.0075(19) 0.0208(19) -0.0010(17)
C16 0.045(3) 0.028(2) 0.057(3) 0.0093(19) 0.022(2) -0.0024(17)
C17 0.041(2) 0.0306(19) 0.036(2) 0.0033(18) 0.0149(18) 0.0008(15)
C18 0.049(3) 0.056(3) 0.071(3) -0.003(2) 0.032(2) 0.015(2)
C19 0.041(3) 0.033(2) 0.050(2) 0.0038(19) 0.024(2) -0.0026(17)
C20 0.044(3) 0.034(2) 0.053(2) -0.012(2) 0.022(2) -0.0054(18)
C21 0.024(2) 0.0329(19) 0.037(2) 0.0001(17) 0.0130(17) -0.0033(15)
C22 0.042(3) 0.061(3) 0.058(3) 0.015(2) 0.023(2) 0.000(2)
N1 0.040(2) 0.0228(16) 0.0444(18) 0.0055(15) 0.0198(16) 0.0014(13)
N2 0.057(3) 0.0205(16) 0.055(2) -0.0042(18) 0.0194(19) 0.0033(15)
N3 0.0331(19) 0.0214(15) 0.0469(19) 0.0000(14) 0.0161(15) -0.0024(13)
N4 0.054(2) 0.0221(16) 0.048(2) 0.0052(17) 0.0240(17) -0.0035(14)
O1 0.0458(18) 0.0225(13) 0.085(2) 0.0021(12) 0.0422(16) -0.0055(13)
O2 0.0477(17) 0.0201(12) 0.0579(16) -0.0016(12) 0.0280(13) 0.0030(11)
O3 0.0407(17) 0.0306(14) 0.0621(17) -0.0069(12) 0.0307(14) 0.0044(12)
O4 0.0530(17) 0.0285(13) 0.0440(15) -0.0070(11) 0.0210(13) 0.0070(10)
O5 0.0319(16) 0.0387(15) 0.082(2) -0.0040(12) 0.0253(15) 0.0068(14)
O6 0.087(2) 0.0198(13) 0.0711(18) -0.0044(13) 0.0465(17) -0.0091(12)
O7 0.0496(18) 0.0203(13) 0.0743(19) -0.0014(12) 0.0396(16) 0.0077(12)
O8 0.0520(17) 0.0199(12) 0.0517(15) 0.0038(12) 0.0247(13) -0.0036(11)
O9 0.0502(19) 0.0293(14) 0.0700(18) 0.0089(13) 0.0389(15) -0.0003(13)
O10 0.082(2) 0.0222(13) 0.0680(18) 0.0008(14) 0.0431(16) 0.0047(12)
O11 0.0526(17) 0.0328(14) 0.0432(15) 0.0068(12) 0.0196(13) -0.0099(11)
O12 0.0363(17) 0.0380(14) 0.0690(18) 0.0067(12) 0.0247(14) -0.0027(13)
S1 0.0398(6) 0.0171(4) 0.0417(5) -0.0024(4) 0.0201(5) -0.0006(3)
S2 0.0410(6) 0.0165(4) 0.0429(5) 0.0039(4) 0.0228(5) 0.0012(3)

loop_
_atom_type_symbol
_atom_type_description
_atom_type_scat_dispersion_real
_atom_type_scat_dispersion_imag
_atom_type_scat_source
C C 0.0033 0.0016 'International Tables Vol C Tables 4.2.6.8 and 6.1.1.4'
H H 0.0000 0.0000 'International Tables Vol C Tables 4.2.6.8 and 6.1.1.4'
N N 0.0061 0.0033 'International Tables Vol C Tables 4.2.6.8 and 6.1.1.4'
O O 0.0106 0.0060 'International Tables Vol C Tables 4.2.6.8 and 6.1.1.4'
S S 0.1246 0.1234 'International Tables Vol C Tables 4.2.6.8 and 6.1.1.4'

loop_
_geom_angle_atom_site_label_1
_geom_angle_atom_site_label_2
_geom_angle_atom_site_label_3
_geom_angle
_geom_angle_publ_flag
C6 C1 C2 118.7(3) no
C6 C1 C7 120.7(3) no
C2 C1 C7 120.6(3) no
O3 C2 C3 117.9(3) no
O3 C2 C1 122.2(3) no
C3 C2 C1 119.9(3) no
C4 C3 C2 120.7(3) no
C4 C3 H3 119.7 no
C2 C3 H3 119.7 no
C3 C4 C5 119.8(3) no
C3 C4 H4 120.1 no
C5 C4 H4 120.1 no
C6 C5 C4 119.9(3) no
C6 C5 S1 118.6(2) no
C4 C5 S1 121.4(2) no
C5 C6 C1 121.0(3) no
C5 C6 H6 119.5 no
C1 C6 H6 119.5 no
O2 C7 O1 122.6(3) no
O2 C7 C1 123.8(3) no
O1 C7 C1 113.5(3) no
C13 C8 C9 118.5(3) no
C13 C8 C14 120.6(3) no
C9 C8 C14 120.8(3) no
O9 C9 C10 118.3(3) no
O9 C9 C8 122.4(3) no
C10 C9 C8 119.3(3) no
C11 C10 C9 121.3(3) no
C11 C10 H10 119.4 no
C9 C10 H10 119.4 no
C10 C11 C12 119.7(3) no
C10 C11 H11 120.1 no
C12 C11 H11 120.1 no
C13 C12 C11 119.4(3) no
C13 C12 S2 118.8(2) no
C11 C12 S2 121.7(2) no
C12 C13 C8 121.8(3) no
C12 C13 H13 119.1 no
C8 C13 H13 119.1 no
O8 C14 O7 122.7(3) no
O8 C14 C8 123.4(3) no
O7 C14 C8 113.9(3) no
N2 C15 N1 107.3(3) no
N2 C15 H15 126.3 no
N1 C15 H15 126.3 no
C17 C16 N2 107.7(3) no
C17 C16 H16 126.2 no
N2 C16 H16 126.2 no
C16 C17 N1 105.1(3) no
C16 C17 C18 132.8(4) no
N1 C17 C18 122.1(3) no
C17 C18 H18A 109.5 no
C17 C18 H18B 109.5 no
H18A C18 H18B 109.5 no
C17 C18 H18C 109.5 no
H18A C18 H18C 109.5 no
H18B C18 H18C 109.5 no
N4 C19 N3 107.5(3) no
N4 C19 H19 126.2 no
N3 C19 H19 126.2 no
N4 C20 C21 107.8(3) no
N4 C20 H20 126.1 no
C21 C20 H20 126.1 no
C20 C21 N3 104.6(3) no
C20 C21 C22 133.1(4) no
N3 C21 C22 122.3(3) no
C21 C22 H22A 109.5 no
C21 C22 H22B 109.5 no
H22A C22 H22B 109.5 no
C21 C22 H22C 109.5 no
H22A C22 H22C 109.5 no
H22B C22 H22C 109.5 no
C15 N1 C17 110.3(3) no
C15 N1 H1A 125(2) no
C17 N1 H1A 125(2) no
C15 N2 C16 109.6(3) no
C15 N2 H2A 133(3) no
C16 N2 H2A 118(3) no
C19 N3 C21 110.3(3) no
C19 N3 H3A 133(2) no
C21 N3 H3A 117(2) no
C19 N4 C20 109.8(3) no
C19 N4 H4A 125(2) no
C20 N4 H4A 125(2) no
C7 O1 H1B 112(3) no
C2 O3 H3B 106(3) no
C14 O7 H7A 114(3) no
C9 O9 H9A 112(3) no
O5 S1 O6 114.33(17) no
O5 S1 O4 111.23(16) no
O6 S1 O4 111.69(15) no
O5 S1 C5 107.58(15) no
O6 S1 C5 106.83(15) no
O4 S1 C5 104.51(14) no
O12 S2 O10 114.23(16) no
O12 S2 O11 111.21(16) no
O10 S2 O11 112.10(15) no
O12 S2 C12 107.04(15) no
O10 S2 C12 106.63(15) no
O11 S2 C12 104.93(14) no

loop_
_geom_bond_atom_site_label_1
_geom_bond_atom_site_label_2
_geom_bond_distance
_geom_bond_publ_flag
C1 C6 1.387(4) no
C1 C2 1.403(5) no
C1 C7 1.471(4) no
C2 O3 1.360(4) no
C2 C3 1.383(4) no
C3 C4 1.377(4) no
C3 H3 0.9300 no
C4 C5 1.384(4) no
C4 H4 0.9300 no
C5 C6 1.381(4) no
C5 S1 1.771(3) no
C6 H6 0.9300 no
C7 O2 1.226(4) no
C7 O1 1.314(4) no
C8 C13 1.385(4) no
C8 C9 1.410(5) no
C8 C14 1.473(4) no
C9 O9 1.355(4) no
C9 C10 1.390(4) no
C10 C11 1.367(4) no
C10 H10 0.9300 no
C11 C12 1.397(4) no
C11 H11 0.9300 no
C12 C13 1.374(4) no
C12 S2 1.772(3) no
C13 H13 0.9300 no
C14 O8 1.233(3) no
C14 O7 1.314(4) no
C15 N2 1.317(5) no
C15 N1 1.318(4) no
C15 H15 0.9300 no
C16 C17 1.350(5) no
C16 N2 1.359(5) no
C16 H16 0.9300 no
C17 N1 1.378(4) no
C17 C18 1.488(5) no
C18 H18A 0.9600 no
C18 H18B 0.9600 no
C18 H18C 0.9600 no
C19 N4 1.303(4) no
C19 N3 1.314(4) no
C19 H19 0.9300 no
C20 N4 1.352(4) no
C20 C21 1.352(5) no
C20 H20 0.9300 no
C21 N3 1.376(4) no
C21 C22 1.479(5) no
C22 H22A 0.9600 no
C22 H22B 0.9600 no
C22 H22C 0.9600 no
N1 H1A 0.91(4) no
N2 H2A 0.90(4) no
N3 H3A 0.90(3) no
N4 H4A 0.89(4) no
O1 H1B 0.84(4) no
O3 H3B 0.86(4) no
O4 S1 1.477(2) no
O5 S1 1.438(2) no
O6 S1 1.445(2) no
O7 H7A 0.86(4) no
O9 H9A 0.82(4) no
O10 S2 1.448(2) no
O11 S2 1.479(2) no
O12 S2 1.437(2) no

loop_
_geom_hbond_atom_site_label_D
_geom_hbond_atom_site_label_H
_geom_hbond_atom_site_label_A
_geom_hbond_site_symmetry_A
_geom_hbond_distance_DH
_geom_hbond_distance_HA
_geom_hbond_distance_DA
_geom_hbond_angle_DHA
_geom_hbond_publ_flag
O1 H1B O4 2_556 0.84(4) 1.76(4) 2.588(3) 166(4) yes
N2 H2A O2 1_545 0.90(4) 2.10(4) 2.916(4) 152(3) yes
N4 H4A O8 1_545 0.89(4) 2.20(4) 2.913(4) 136(3) yes
N4 H4A O11 2_645 0.89(4) 2.55(4) 3.186(4) 129(3) yes
O7 H7A O11 2_655 0.86(4) 1.74(4) 2.596(3) 173(4) yes
C15 H15 O9 3_566 0.93 2.52 3.378(5) 154 yes
C22 H22C O1 3_566 0.96 2.55 3.445(5) 156 yes
C19 H19 O3 3_666 0.93 2.33 3.241(5) 167 yes
N1 H1A O6 . 0.91(4) 1.87(4) 2.740(4) 158(3) yes
N3 H3A O10 . 0.90(3) 1.89(4) 2.763(4) 164(3) yes
O3 H3B O2 . 0.86(4) 1.87(4) 2.646(3) 149(4) yes
O9 H9A O8 . 0.82(4) 1.96(4) 2.658(3) 142(4) yes
C18 H18A Cg4 4_566 0.96 2.89 3.758(4) 151 yes
C22 H22A Cg3 4_565 0.96 2.76 3.582(4) 143 yes

loop_
_geom_torsion_atom_site_label_1
_geom_torsion_atom_site_label_2
_geom_torsion_atom_site_label_3
_geom_torsion_atom_site_label_4
_geom_torsion
_geom_torsion_publ_flag
C6 C1 C2 O3 -178.5(3) no
C7 C1 C2 O3 -1.8(5) no
C6 C1 C2 C3 -0.5(5) no
C7 C1 C2 C3 176.2(3) no
O3 C2 C3 C4 177.5(3) no
C1 C2 C3 C4 -0.6(5) no
C2 C3 C4 C5 0.7(5) no
C3 C4 C5 C6 0.3(5) no
C3 C4 C5 S1 -175.0(3) no
C4 C5 C6 C1 -1.4(5) no
S1 C5 C6 C1 174.0(2) no
C2 C1 C6 C5 1.5(5) no
C7 C1 C6 C5 -175.2(3) no
C6 C1 C7 O2 179.2(3) no
C2 C1 C7 O2 2.6(5) no
C6 C1 C7 O1 2.0(4) no
C2 C1 C7 O1 -174.6(3) no
C13 C8 C9 O9 -178.5(3) no
C14 C8 C9 O9 -2.3(5) no
C13 C8 C9 C10 -0.3(5) no
C14 C8 C9 C10 176.0(3) no
O9 C9 C10 C11 177.9(3) no
C8 C9 C10 C11 -0.4(5) no
C9 C10 C11 C12 0.4(5) no
C10 C11 C12 C13 0.3(5) no
C10 C11 C12 S2 -176.9(3) no
C11 C12 C13 C8 -1.1(5) no
S2 C12 C13 C8 176.2(2) no
C9 C8 C13 C12 1.0(5) no
C14 C8 C13 C12 -175.2(3) no
C13 C8 C14 O8 178.1(3) no
C9 C8 C14 O8 1.9(5) no
C13 C8 C14 O7 -0.7(4) no
C9 C8 C14 O7 -176.9(3) no
N2 C16 C17 N1 0.7(4) no
N2 C16 C17 C18 -179.2(4) no
N4 C20 C21 N3 0.2(4) no
N4 C20 C21 C22 -178.3(4) no
N2 C15 N1 C17 -0.3(4) no
C16 C17 N1 C15 -0.3(4) no
C18 C17 N1 C15 179.7(3) no
N1 C15 N2 C16 0.7(4) no
C17 C16 N2 C15 -0.9(4) no
N4 C19 N3 C21 0.8(4) no
C20 C21 N3 C19 -0.6(4) no
C22 C21 N3 C19 178.1(3) no
N3 C19 N4 C20 -0.6(4) no
C21 C20 N4 C19 0.2(4) no
C6 C5 S1 O5 25.6(3) no
C4 C5 S1 O5 -159.0(3) no
C6 C5 S1 O6 148.8(3) no
C4 C5 S1 O6 -35.8(3) no
C6 C5 S1 O4 -92.7(3) no
C4 C5 S1 O4 82.7(3) no
C13 C12 S2 O12 25.9(3) no
C11 C12 S2 O12 -156.9(3) no
C13 C12 S2 O10 148.6(3) no
C11 C12 S2 O10 -34.2(3) no
C13 C12 S2 O11 -92.3(3) no
C11 C12 S2 O11 84.9(3) no

loop_
_cod_related_entry_id
_cod_related_entry_database
_cod_related_entry_code
1 ChemSpider 21378403
